data_1505016
loop_
_publ_author_name
'Tardito, Saverio'
'Bussolati, Ovidio'
'Maffini, Monica'
'Tegoni, Matteo'
'Giannetto, Marco'
'Dall'asta, Valeria'
'Franchi-Gazzola, Renata'
'Lanfranchi, Maurizio'
'Pellinghelli, Maria Angela'
'Mucchino, Claudio'
'Mori, Giovanni'
'Marchio, Luciano'

_publ_section_title
;
 Thioamido coordination in a thioxo-1,2,4-triazole copper(II) complex
 enhances nonapoptotic programmed cell death associated with copper
 accumulation and oxidative stress in human cancer cells.
;
_journal_issue 8
_journal_name_full 'Journal of medicinal chemistry'
_journal_page_first 1916
_journal_page_last 1924
_journal_paper_doi 10.1021/jm061174f
_journal_volume 50
_journal_year 2007
_chemical_formula_moiety 'C14 H14 CL4 Cu2 N10'
_chemical_formula_sum 'C14 H14 Cl4 Cu2 N10'
_chemical_formula_weight 591.23
_chemical_name_systematic
;
 ?
;
_space_group_IT_number 14
_symmetry_cell_setting monoclinic
_symmetry_space_group_name_Hall '-P 2yab'
_symmetry_space_group_name_H-M 'P 1 21/a 1'
_atom_sites_solution_hydrogens geom
_atom_sites_solution_primary direct
_atom_sites_solution_secondary difmap
_audit_creation_method SHELXL-97
_cell_angle_alpha 90.00
_cell_angle_beta 93.43(2)
_cell_angle_gamma 90.00
_cell_formula_units_Z 2
_cell_length_a 8.3460(10)
_cell_length_b 14.280(4)
_cell_length_c 8.376(3)
_cell_measurement_reflns_used 24
_cell_measurement_temperature 293(2)
_cell_measurement_theta_max 37.11
_cell_measurement_theta_min 18.74
_cell_volume 996.5(5)
_computing_cell_refinement 'local programs'
_computing_data_collection 'local programs'
_computing_data_reduction 'local programs'
_computing_molecular_graphics 'Ortep3 for windows'
_computing_structure_refinement 'SHELXL-97 (Sheldrick, 1997)'
_computing_structure_solution SIR97
_diffrn_ambient_temperature 293(2)
_diffrn_measured_fraction_theta_full 0.996
_diffrn_measured_fraction_theta_max 0.996
_diffrn_measurement_device_type 'Enraf nonius CAD4 diffractometer'
_diffrn_measurement_method Theta/2-Theta
_diffrn_radiation_monochromator graphite
_diffrn_radiation_source 'fine-focus sealed tube'
_diffrn_radiation_type CuK\a
_diffrn_radiation_wavelength 1.5418
_diffrn_reflns_av_R_equivalents 0.0293
_diffrn_reflns_av_sigmaI/netI 0.0843
_diffrn_reflns_limit_h_max 10
_diffrn_reflns_limit_h_min -10
_diffrn_reflns_limit_k_max 17
_diffrn_reflns_limit_k_min 0
_diffrn_reflns_limit_l_max 10
_diffrn_reflns_limit_l_min 0
_diffrn_reflns_number 2007
_diffrn_reflns_theta_full 70.01
_diffrn_reflns_theta_max 70.01
_diffrn_reflns_theta_min 6.13
_diffrn_standards_decay_% none
_diffrn_standards_interval_count 100
_diffrn_standards_number 1
_exptl_absorpt_coefficient_mu 7.807
_exptl_absorpt_correction_T_max 1.000
_exptl_absorpt_correction_T_min 0.862
_exptl_absorpt_correction_type empirical
_exptl_absorpt_process_details 'walker & stuart'
_exptl_crystal_colour green
_exptl_crystal_density_diffrn 1.970
_exptl_crystal_density_method 'not measured'
_exptl_crystal_description block
_exptl_crystal_F_000 588
_exptl_crystal_size_max 0.30
_exptl_crystal_size_mid 0.15
_exptl_crystal_size_min 0.15
_refine_diff_density_max 0.384
_refine_diff_density_min -0.311
_refine_diff_density_rms 0.079
_refine_ls_extinction_method none
_refine_ls_goodness_of_fit_ref 0.997
_refine_ls_hydrogen_treatment mixed
_refine_ls_matrix_type full
_refine_ls_number_parameters 147
_refine_ls_number_reflns 1879
_refine_ls_number_restraints 5
_refine_ls_restrained_S_all 0.999
_refine_ls_R_factor_all 0.0915
_refine_ls_R_factor_gt 0.0375
_refine_ls_shift/su_max 0.004
_refine_ls_shift/su_mean 0.000
_refine_ls_structure_factor_coef Fsqd
_refine_ls_weighting_details 'calc w=1/[\s^2^(Fo^2^)+(0.0001P)^2^+0.0000P] where P=(Fo^2^+2Fc^2^)/3'
_refine_ls_weighting_scheme calc
_refine_ls_wR_factor_gt 0.0523
_refine_ls_wR_factor_ref 0.0605
_reflns_number_gt 1043
_reflns_number_total 1879
_reflns_threshold_expression >2sigma(I)
_cod_data_source_file jm061174fsi20061010_010051.cif
_cod_data_source_block a2i5s2
_cod_depositor_comments
;
The following automatic conversions were performed:

'_symmetry_cell_setting' value 'Monoclinic' changed to 'monoclinic'
according to /home/saulius/struct/CIF-dictionaries/cif_core.dic
dictionary named 'cif_core.dic' version 2.4.1 from 2010-06-29.

Automatic conversion script
Id: cif_fix_values 1715 2011-07-08 13:25:40Z adriana 
;
_cod_original_sg_symbol_H-M P21/a
_cod_database_code 1505016

loop_
_symmetry_equiv_pos_as_xyz
'x, y, z'
'-x+1/2, y+1/2, -z'
'-x, -y, -z'
'x-1/2, -y-1/2, z'

loop_
_atom_site_label
_atom_site_type_symbol
_atom_site_fract_x
_atom_site_fract_y
_atom_site_fract_z
_atom_site_U_iso_or_equiv
_atom_site_adp_type
_atom_site_occupancy
_atom_site_symmetry_multiplicity
_atom_site_calc_flag
_atom_site_refinement_flags
Cu Cu 0.32640(8) 0.02824(5) 0.32076(9) 0.0419(2) Uani 1 1 d .
Cl1 Cl 0.10285(14) -0.04504(10) 0.21561(16) 0.0553(4) Uani 1 1 d .
Cl2 Cl 0.22092(15) 0.17566(9) 0.42521(16) 0.0504(4) Uani 1 1 d .
N1 N 0.5677(4) 0.0529(3) 0.3581(5) 0.0416(11) Uani 1 1 d .
N2 N 0.6843(4) 0.0449(3) 0.4770(5) 0.0398(11) Uani 1 1 d .
N3 N 0.7818(5) 0.1171(3) 0.2760(5) 0.0415(11) Uani 1 1 d D
N4 N 0.8815(5) 0.1701(4) 0.1817(6) 0.0614(14) Uani 1 1 d D
N5 N 0.3757(5) 0.0863(3) 0.1060(5) 0.0416(11) Uani 1 1 d .
C1 C 0.8141(6) 0.0859(4) 0.4238(7) 0.0472(15) Uani 1 1 d .
H1 H 0.9124 0.0918 0.4814 0.054(16) Uiso 1 1 calc R
C2 C 0.6251(6) 0.0969(4) 0.2358(6) 0.0400(13) Uani 1 1 d .
C3 C 0.5265(6) 0.1176(4) 0.0917(6) 0.0381(13) Uani 1 1 d .
C4 C 0.5772(7) 0.1606(3) -0.0418(6) 0.0464(14) Uani 1 1 d .
H4 H 0.6827 0.1808 -0.0471 0.062(18) Uiso 1 1 calc R
C5 C 0.4638(7) 0.1733(4) -0.1708(7) 0.0554(16) Uani 1 1 d .
H5 H 0.4924 0.2028 -0.2638 0.08(2) Uiso 1 1 calc R
C6 C 0.3113(7) 0.1415(4) -0.1574(7) 0.0564(16) Uani 1 1 d .
H6 H 0.2346 0.1484 -0.2418 0.025(13) Uiso 1 1 calc R
C7 C 0.2720(6) 0.0992(4) -0.0180(6) 0.0495(15) Uani 1 1 d .
H7 H 0.1672 0.0784 -0.0102 0.08(2) Uiso 1 1 calc R
H4A H 0.899(6) 0.224(2) 0.247(5) 0.114 Uiso 1 1 d D
H4B H 0.971(4) 0.140(3) 0.180(6) 0.114 Uiso 1 1 d D

loop_
_atom_site_aniso_label
_atom_site_aniso_U_11
_atom_site_aniso_U_22
_atom_site_aniso_U_33
_atom_site_aniso_U_23
_atom_site_aniso_U_13
_atom_site_aniso_U_12
Cu 0.0317(4) 0.0533(5) 0.0402(4) 0.0043(5) -0.0037(3) -0.0047(4)
Cl1 0.0389(7) 0.0735(11) 0.0521(9) 0.0013(8) -0.0098(6) -0.0148(7)
Cl2 0.0512(8) 0.0510(9) 0.0492(8) 0.0033(8) 0.0040(7) 0.0019(7)
N1 0.027(2) 0.051(3) 0.046(3) 0.009(2) 0.0019(19) -0.002(2)
N2 0.029(2) 0.047(3) 0.042(3) 0.005(2) -0.0014(19) -0.006(2)
N3 0.036(2) 0.045(3) 0.044(3) 0.010(2) 0.006(2) -0.005(2)
N4 0.043(3) 0.076(4) 0.066(4) 0.018(3) 0.012(3) -0.012(3)
N5 0.036(2) 0.051(3) 0.037(3) 0.001(2) -0.004(2) 0.001(2)
C1 0.030(3) 0.057(4) 0.053(4) 0.004(3) -0.009(3) 0.000(3)
C2 0.035(3) 0.042(3) 0.043(3) -0.002(3) -0.001(3) 0.000(3)
C3 0.041(3) 0.041(3) 0.032(3) 0.001(3) 0.001(3) 0.001(3)
C4 0.045(4) 0.050(4) 0.044(4) 0.005(3) 0.003(3) -0.003(3)
C5 0.066(4) 0.058(4) 0.042(4) 0.008(3) 0.004(3) -0.001(3)
C6 0.059(4) 0.069(4) 0.040(4) 0.001(3) -0.009(3) 0.008(4)
C7 0.037(3) 0.068(4) 0.042(3) 0.005(3) -0.003(3) 0.002(3)

loop_
_atom_type_symbol
_atom_type_description
_atom_type_scat_dispersion_real
_atom_type_scat_dispersion_imag
_atom_type_scat_source
C C 0.0181 0.0091 'International Tables Vol C Tables 4.2.6.8 and 6.1.1.4'
H H 0.0000 0.0000 'International Tables Vol C Tables 4.2.6.8 and 6.1.1.4'
N N 0.0311 0.0180 'International Tables Vol C Tables 4.2.6.8 and 6.1.1.4'
Cl Cl 0.3639 0.7018 'International Tables Vol C Tables 4.2.6.8 and 6.1.1.4'
Cu Cu -1.9646 0.5888 'International Tables Vol C Tables 4.2.6.8 and 6.1.1.4'

loop_
_geom_angle_atom_site_label_1
_geom_angle_atom_site_label_2
_geom_angle_atom_site_label_3
_geom_angle
_geom_angle_site_symmetry_1
_geom_angle_site_symmetry_3
N2 Cu N5 168.54(16) 3_656 .
N2 Cu N1 93.08(14) 3_656 .
N5 Cu N1 79.46(16) . .
N2 Cu Cl1 90.62(11) 3_656 .
N5 Cu Cl1 92.83(12) . .
N1 Cu Cl1 156.27(13) . .
N2 Cu Cl2 96.35(12) 3_656 .
N5 Cu Cl2 93.49(12) . .
N1 Cu Cl2 99.64(13) . .
Cl1 Cu Cl2 103.23(6) . .
C2 N1 N2 109.5(4) . .
C2 N1 Cu 111.3(3) . .
N2 N1 Cu 138.9(3) . .
C1 N2 N1 106.2(4) . .
C1 N2 Cu 126.3(3) . 3_656
N1 N2 Cu 127.0(3) . 3_656
C1 N3 C2 107.3(4) . .
C1 N3 N4 127.7(4) . .
C2 N3 N4 124.7(4) . .
N3 N4 H4A 101(2) . .
N3 N4 H4B 106(3) . .
H4A N4 H4B 109(3) . .
C7 N5 C3 117.0(5) . .
C7 N5 Cu 126.2(4) . .
C3 N5 Cu 116.8(3) . .
N2 C1 N3 109.6(4) . .
N2 C1 H1 125.2 . .
N3 C1 H1 125.2 . .
N1 C2 N3 107.3(4) . .
N1 C2 C3 122.0(4) . .
N3 C2 C3 130.7(5) . .
N5 C3 C4 124.0(5) . .
N5 C3 C2 110.2(4) . .
C4 C3 C2 125.8(5) . .
C3 C4 C5 117.4(5) . .
C3 C4 H4 121.3 . .
C5 C4 H4 121.3 . .
C6 C5 C4 118.9(6) . .
C6 C5 H5 120.5 . .
C4 C5 H5 120.5 . .
C5 C6 C7 119.3(6) . .
C5 C6 H6 120.4 . .
C7 C6 H6 120.4 . .
N5 C7 C6 123.4(5) . .
N5 C7 H7 118.3 . .
C6 C7 H7 118.3 . .

loop_
_geom_bond_atom_site_label_1
_geom_bond_atom_site_label_2
_geom_bond_distance
_geom_bond_site_symmetry_2
Cu N2 1.996(4) 3_656
Cu N5 2.045(4) .
Cu N1 2.050(4) .
Cu Cl1 2.2704(14) .
Cu Cl2 2.4625(16) .
N1 C2 1.316(6) .
N1 N2 1.355(4) .
N2 C1 1.332(6) .
N2 Cu 1.996(4) 3_656
N3 C1 1.328(6) .
N3 C2 1.362(5) .
N3 N4 1.402(6) .
N4 H4A 0.95(2) .
N4 H4B 0.86(2) .
N5 C7 1.324(5) .
N5 C3 1.348(5) .
C1 H1 0.9300 .
C2 C3 1.450(6) .
C3 C4 1.365(6) .
C4 C5 1.405(6) .
C4 H4 0.9300 .
C5 C6 1.363(7) .
C5 H5 0.9300 .
C6 C7 1.371(7) .
C6 H6 0.9300 .
C7 H7 0.9300 .
